data_4307591
loop_
_publ_author_name
'Beatriz Garc\'ia-Acosta'
'Ram\'on Mart\'inez-M\'a\~nez'
'F\'elix Sancen\'on'
'Juan Soto'
'Knut Rurack'
'Monika Spieles'
'Eduardo Garc\'ia-Breijo'
'Luis Gil'

_publ_section_title
;
Ditopic N-Crowned 4-(p-Aminophenyl)-2,6-diphenylpyridines: Implications
of Macrocycle Topology on the Spectroscopic Properties, Cation
Complexation, and Differential Anion Responses
;
_journal_name_full 'Inorganic Chemistry'
_journal_page_first 3123
_journal_page_last 3135
_journal_paper_doi 10.1021/ic062069z
_journal_volume 46
_journal_year 2007
_chemical_formula_sum 'C33 H36 N2 O2 S2'
_chemical_formula_weight 556.76
_chemical_name_systematic
; 
 ? 
;
_space_group_IT_number 14
_symmetry_cell_setting monoclinic
_symmetry_space_group_name_Hall '-P 2yn'
_symmetry_space_group_name_H-M 'P 1 21/n 1'
_atom_sites_solution_hydrogens geom
_atom_sites_solution_primary direct
_atom_sites_solution_secondary difmap
_audit_creation_method SHELXL
_cell_angle_alpha 90.00
_cell_angle_beta 90.10(2)
_cell_angle_gamma 90.00
_cell_formula_units_Z 4
_cell_length_a 8.548(2)
_cell_length_b 10.067(2)
_cell_length_c 33.777(8)
_cell_measurement_reflns_used 70
_cell_measurement_temperature 293(2)
_cell_measurement_theta_max 12.56
_cell_measurement_theta_min 4.78
_cell_volume 2906.6(11)
_computing_cell_refinement 'Bruker XSCANS'
_computing_data_collection 'Bruker XSCANS'
_computing_data_reduction 'Bruker SHELXTL'
_computing_molecular_graphics 'Bruker SHELXTL'
_computing_publication_material 'Bruker SHELXTL'
_computing_structure_refinement 'SHELXL-93 (Sheldrick, 1993)'
_computing_structure_solution 'SHELXS-86 (Sheldrick, 1990)'
_diffrn_ambient_temperature 293(2)
_diffrn_measurement_method '2\q/\w scans'
_diffrn_radiation_monochromator graphite
_diffrn_radiation_source 'fine-focus sealed tube'
_diffrn_radiation_type MoK\a
_diffrn_radiation_wavelength 0.71073
_diffrn_reflns_av_R_equivalents 0.0284
_diffrn_reflns_av_sigmaI/netI 0.0279
_diffrn_reflns_limit_h_max 10
_diffrn_reflns_limit_h_min -1
_diffrn_reflns_limit_k_max 11
_diffrn_reflns_limit_k_min -1
_diffrn_reflns_limit_l_max 40
_diffrn_reflns_limit_l_min -40
_diffrn_reflns_number 6864
_diffrn_reflns_theta_max 25.00
_diffrn_reflns_theta_min 2.11
_diffrn_standards_decay_% 4.56
_diffrn_standards_interval_count 97
_diffrn_standards_number 3
_exptl_absorpt_coefficient_mu 0.216
_exptl_absorpt_correction_T_max 0.898
_exptl_absorpt_correction_T_min 0.838
_exptl_absorpt_correction_type empirical
_exptl_crystal_colour colourless
_exptl_crystal_density_diffrn 1.272
_exptl_crystal_description Monoclinic_crystals
_exptl_crystal_F_000 1184
_exptl_crystal_size_max 0.26
_exptl_crystal_size_mid 0.25
_exptl_crystal_size_min 0.10
_refine_diff_density_max 0.224
_refine_diff_density_min -0.233
_refine_diff_density_rms 0.037
_refine_ls_extinction_coef 0.0073(6)
_refine_ls_extinction_expression Fc^*^=kFc[1+0.001xFc^2^\l^3^/sin(2\q)]^-1/4^
_refine_ls_extinction_method SHELXL
_refine_ls_goodness_of_fit_all 0.954
_refine_ls_goodness_of_fit_obs 0.907
_refine_ls_matrix_type full
_refine_ls_number_parameters 379
_refine_ls_number_reflns 5014
_refine_ls_number_restraints 0
_refine_ls_restrained_S_all 1.749
_refine_ls_restrained_S_obs 0.907
_refine_ls_R_factor_all 0.0680
_refine_ls_R_factor_obs 0.0429
_refine_ls_shift/esd_max -0.031
_refine_ls_shift/esd_mean 0.003
_refine_ls_structure_factor_coef Fsqd
_refine_ls_weighting_details 'w=1/[\s^2^(Fo^2^)+(0.0503P)^2^+1.9614P] where P=(Fo^2^+2Fc^2^)/3'
_refine_ls_weighting_scheme calc
_refine_ls_wR_factor_all 0.2270
_refine_ls_wR_factor_obs 0.1026
_reflns_number_observed 3845
_reflns_number_total 5069
_reflns_observed_criterion >2sigma(I)
_cod_data_source_file ic062069zsi20061030_050137.cif
_cod_data_source_block feincs
_cod_depositor_comments
;
The following automatic conversions were performed:
'_symmetry_cell_setting' value 'Monoclinic' changed to 'monoclinic'
according to '/home/saulius/struct/CIF-dictionaries/cif_core.dic'
dictionary named 'cif_core.dic' version 2.4.1 from 2010-06-29.

Automatic conversion script
Id: cif_fix_enum 1527 2010-12-29 10:47:43Z saulius 

The following automatic conversions were performed:

'_refine_ls_weighting_scheme' value 'calc
w=1/[\s^2^(Fo^2^)+(0.0503P)^2^+1.9614P] where P=(Fo^2^+2Fc^2^)/3' was
changed to 'calc'. New tag '_refine_ls_weighting_details' was
created. The value of the new tag was set to
'w=1/[\s^2^(Fo^2^)+(0.0503P)^2^+1.9614P] where P=(Fo^2^+2Fc^2^)/3'.

Automatic conversion script
Id: cif_fix_values 3143 2015-03-26 13:38:13Z robertas 
;
_cod_original_cell_volume 2906.7(10)
_cod_database_code 4307591

loop_
_symmetry_equiv_pos_as_xyz
'x, y, z'
'-x+1/2, y+1/2, -z+1/2'
'-x, -y, -z'
'x-1/2, -y-1/2, z-1/2'

loop_
_atom_site_aniso_label
_atom_site_aniso_U_11
_atom_site_aniso_U_22
_atom_site_aniso_U_33
_atom_site_aniso_U_23
_atom_site_aniso_U_13
_atom_site_aniso_U_12
S1 0.1087(6) 0.0648(4) 0.0573(4) -0.0147(3) 0.0079(4) 0.0012(4)
S2 0.0992(6) 0.0661(5) 0.0798(5) -0.0157(4) 0.0266(4) 0.0050(4)
N1 0.0769(14) 0.0533(11) 0.0387(10) 0.0022(9) 0.0027(9) 0.0061(10)
N2 0.0500(10) 0.0485(11) 0.0405(10) -0.0027(8) 0.0036(8) -0.0022(8)
O1 0.0962(14) 0.0711(12) 0.0494(10) 0.0094(9) 0.0011(9) 0.0111(10)
O2 0.0717(12) 0.0631(11) 0.0815(13) -0.0018(10) 0.0000(10) 0.0082(9)
C1 0.0521(13) 0.0496(12) 0.0377(11) -0.0046(10) -0.0019(9) -0.0033(10)
C2 0.0657(15) 0.0603(14) 0.0353(11) -0.0045(11) 0.0094(10) 0.0057(12)
C3 0.0582(14) 0.0541(13) 0.0412(12) -0.0012(11) 0.0042(10) 0.0082(11)
C4 0.0465(12) 0.0499(12) 0.0362(11) -0.0044(9) 0.0006(9) -0.0022(10)
C5 0.0547(13) 0.0574(14) 0.0404(12) -0.0071(11) 0.0070(10) 0.0022(11)
C6 0.0559(13) 0.0513(13) 0.0447(13) -0.0018(11) 0.0016(10) 0.0075(11)
C7 0.0422(11) 0.0537(13) 0.0368(11) -0.0026(10) 0.0020(9) -0.0049(10)
C8 0.0511(13) 0.0519(13) 0.0379(12) -0.0073(10) 0.0045(9) -0.0034(10)
C9 0.0435(11) 0.0488(12) 0.0418(12) -0.0046(10) 0.0037(9) -0.0046(10)
C10 0.0455(12) 0.0502(13) 0.0491(13) -0.0035(10) 0.0097(10) -0.0053(10)
C11 0.0571(14) 0.060(2) 0.062(2) -0.0155(13) -0.0035(12) -0.0034(12)
C12 0.066(2) 0.061(2) 0.090(2) -0.029(2) 0.0029(15) -0.0035(13)
C13 0.067(2) 0.0510(15) 0.099(2) -0.003(2) 0.024(2) 0.0052(13)
C14 0.093(2) 0.064(2) 0.064(2) 0.0086(15) 0.0186(15) 0.017(2)
C15 0.087(2) 0.0559(15) 0.0481(14) -0.0015(12) 0.0103(12) 0.0095(14)
C16 0.078(2) 0.062(2) 0.0453(14) -0.0007(12) 0.0072(12) 0.0019(13)
C17 0.096(2) 0.092(2) 0.0371(14) 0.0048(14) 0.0118(13) 0.008(2)
C18 0.104(2) 0.095(2) 0.0423(15) -0.016(2) 0.0065(14) 0.020(2)
C19 0.126(3) 0.066(2) 0.057(2) -0.0175(15) 0.007(2) 0.014(2)
C20 0.092(2) 0.0578(15) 0.0460(14) -0.0072(12) 0.0063(13) 0.0013(14)
C21 0.0445(11) 0.0552(13) 0.0381(11) -0.0030(10) 0.0009(9) 0.0023(10)
C22 0.0441(11) 0.0501(13) 0.0374(11) -0.0054(10) 0.0030(9) -0.0046(10)
C23 0.0545(13) 0.0483(12) 0.0380(12) -0.0027(10) 0.0028(9) 0.0020(10)
C24 0.0590(14) 0.0579(14) 0.0392(12) 0.0023(11) 0.0001(10) -0.0065(11)
C25 0.0663(15) 0.0600(15) 0.0443(13) -0.0002(11) 0.0003(11) -0.0086(12)
C26 0.065(2) 0.087(2) 0.0468(14) -0.0116(14) 0.0057(12) -0.0039(14)
C27 0.082(2) 0.089(2) 0.0429(14) 0.0007(14) 0.0043(13) -0.006(2)
C28 0.107(2) 0.076(2) 0.063(2) 0.016(2) -0.006(2) 0.003(2)
C29 0.086(2) 0.078(2) 0.081(2) 0.015(2) -0.014(2) 0.010(2)
C30 0.083(2) 0.072(2) 0.102(3) 0.004(2) 0.009(2) 0.021(2)
C31 0.082(2) 0.053(2) 0.106(3) -0.010(2) 0.025(2) 0.0011(14)
C32 0.065(2) 0.061(2) 0.076(2) -0.0081(14) -0.0020(13) -0.0024(13)
C33 0.0624(15) 0.0545(14) 0.0495(14) 0.0029(11) -0.0056(11) 0.0004(12)

loop_
_atom_site_label
_atom_site_type_symbol
_atom_site_fract_x
_atom_site_fract_y
_atom_site_fract_z
_atom_site_U_iso_or_equiv
_atom_site_thermal_displace_type
_atom_site_occupancy
_atom_site_calc_flag
_atom_site_refinement_flags
_atom_site_disorder_group
S1 S 0.16837(10) 1.49033(7) 0.17862(2) 0.0769(3) Uani 1 d . .
S2 S 0.38564(10) 0.92028(8) 0.04393(3) 0.0817(3) Uani 1 d . .
N1 N 0.2760(2) 1.3013(2) 0.07504(6) 0.0563(5) Uani 1 d . .
N2 N 0.2210(2) 1.7669(2) -0.13511(5) 0.0463(4) Uani 1 d . .
O1 O 0.2914(2) 1.1767(2) 0.19147(5) 0.0723(5) Uani 1 d . .
O2 O 0.3745(2) 0.9488(2) 0.14515(6) 0.0721(5) Uani 1 d . .
C1 C 0.2728(3) 1.3823(2) 0.04217(6) 0.0464(5) Uani 1 d . .
C2 C 0.1865(3) 1.5005(2) 0.04102(7) 0.0538(6) Uani 1 d . .
H2 H 0.1334 1.5272 0.0632 0.065 Uiso 1 calc R .
C3 C 0.1795(3) 1.5777(2) 0.00728(6) 0.0512(6) Uani 1 d . .
H3 H 0.1176 1.6580 0.00764 0.061 Uiso 1 calc R .
C4 C 0.2587(2) 1.5438(2) -0.02722(6) 0.0442(5) Uani 1 d . .
C5 C 0.3488(3) 1.4289(2) -0.02526(7) 0.0509(6) Uani 1 d . .
H5 H 0.4076 1.4038 -0.0480 0.061 Uiso 1 calc R .
C6 C 0.3572(3) 1.3499(2) 0.00776(7) 0.0506(5) Uani 1 d . .
H6 H 0.4204 1.2727 0.00741 0.061 Uiso 1 calc R .
C7 C 0.2460(2) 1.6223(2) -0.06394(6) 0.0442(5) Uani 1 d . .
C8 C 0.1999(3) 1.7546(2) -0.06447(6) 0.0470(5) Uani 1 d . .
H8 H 0.1757 1.7983 -0.0402 0.056 Uiso 1 calc R .
C9 C 0.1888(2) 1.8237(2) -0.09987(6) 0.0447(5) Uani 1 d . .
C10 C 0.1410(3) 1.9657(2) -0.10167(7) 0.0482(5) Uani 1 d . .
C11 C 0.1587(3) 2.0507(3) -0.06953(8) 0.0599(6) Uani 1 d . .
H11 H 0.1987 2.0182 -0.0460 0.072 Uiso 1 calc R .
C12 C 0.1174(3) 2.1828(3) -0.07232(10) 0.0723(8) Uani 1 d . .
H12 H 0.1293 2.2370 -0.0509 0.087 Uiso 1 calc R .
C13 C 0.0584(3) 2.2337(3) -0.10700(10) 0.0722(8) Uani 1 d . .
H13 H 0.0319 2.3256 -0.10892 0.087 Uiso 1 calc R .
C14 C 0.0381(4) 2.1505(3) -0.13898(9) 0.0739(8) Uani 1 d . .
H14 H -0.0046 2.1849 -0.1633 0.089 Uiso 1 calc R .
C15 C 0.0785(3) 2.0182(3) -0.13624(8) 0.0638(7) Uani 1 d . .
H15 H 0.0637 1.9636 -0.1577 0.077 Uiso 1 calc R .
C16 C 0.3325(3) 1.6598(3) -0.20678(7) 0.0617(7) Uani 1 d . .
H16 H 0.3290 1.7530 -0.20385 0.074 Uiso 1 calc R .
C17 C 0.3679(4) 1.6054(3) -0.24331(8) 0.0750(8) Uani 1 d . .
H17 H 0.3878 1.6591 -0.2639 0.090 Uiso 1 calc R .
C18 C 0.3730(4) 1.4715(3) -0.24834(9) 0.0804(9) Uani 1 d . .
H18 H 0.3962 1.4346 -0.2736 0.097 Uiso 1 calc R .
C19 C 0.3446(4) 1.3908(3) -0.21684(9) 0.0829(9) Uani 1 d . .
H19 H 0.3498 1.2964 -0.22013 0.099 Uiso 1 calc R .
C20 C 0.3082(3) 1.4436(3) -0.17997(8) 0.0652(7) Uani 1 d . .
H20 H 0.2863 1.3831 -0.1573 0.078 Uiso 1 calc R .
C21 C 0.3023(2) 1.5794(2) -0.17461(6) 0.0459(5) Uani 1 d . .
C22 C 0.2661(2) 1.6393(2) -0.13515(6) 0.0439(5) Uani 1 d . .
C23 C 0.2800(3) 1.5656(2) -0.10059(6) 0.0469(5) Uani 1 d . .
H23 H 0.3131 1.4755 -0.10193 0.056 Uiso 1 calc R .
C24 C 0.1879(3) 1.3347(2) 0.11063(6) 0.0520(6) Uani 1 d . .
H24A H 0.1614 1.2536 0.1247 0.062 Uiso 1 calc R .
H24B H 0.0909 1.3784 0.10313 0.062 Uiso 1 calc R .
C25 C 0.2805(3) 1.4250(3) 0.13776(7) 0.0569(6) Uani 1 d . .
H25A H 0.3204 1.4974 0.1226 0.068 Uiso 1 calc R .
H25B H 0.3676 1.3769 0.1480 0.068 Uiso 1 calc R .
C26 C 0.0972(3) 1.3438(3) 0.20301(7) 0.0663(7) Uani 1 d . .
H26A H 0.0246 1.3717 0.2239 0.080 Uiso 1 calc R .
H26B H 0.0367 1.2921 0.1837 0.080 Uiso 1 calc R .
C27 C 0.2163(3) 1.2539(3) 0.22121(8) 0.0716(8) Uani 1 d . .
H27A H 0.2939 1.3065 0.2353 0.086 Uiso 1 calc R .
H27B H 0.1656 1.1952 0.2402 0.086 Uiso 1 calc R .
C28 C 0.3673(4) 1.0648(3) 0.20685(9) 0.0820(9) Uani 1 d . .
H28A H 0.2880 1.0006 0.2167 0.098 Uiso 1 calc R .
H28B H 0.4337 1.0918 0.2296 0.098 Uiso 1 calc R .
C29 C 0.4666(4) 0.9988(3) 0.17647(10) 0.0816(9) Uani 1 d . .
H29A H 0.5471 1.0667 0.1654 0.098 Uiso 1 calc R .
H29B H 0.5285 0.9212 0.1895 0.098 Uiso 1 calc R .
C30 C 0.4515(4) 0.8499(3) 0.12271(11) 0.0854(10) Uani 1 d . .
H30A H 0.4646 0.7716 0.1385 0.102 Uiso 1 calc R .
H30B H 0.5531 0.8809 0.1152 0.102 Uiso 1 calc R .
C31 C 0.3582(4) 0.8170(3) 0.08633(10) 0.0801(9) Uani 1 d . .
H31A H 0.2454 0.8195 0.0935 0.096 Uiso 1 calc R .
H31B H 0.3831 0.7240 0.0786 0.096 Uiso 1 calc R .
C32 C 0.2721(3) 1.0671(3) 0.05466(9) 0.0675(7) Uani 1 d . .
H32A H 0.2304 1.1011 0.0303 0.081 Uiso 1 calc R .
H32B H 0.1854 1.0423 0.0711 0.081 Uiso 1 calc R .
C33 C 0.3622(3) 1.1769(2) 0.07510(7) 0.0555(6) Uani 1 d . .
H33A H 0.3842 1.1504 0.1027 0.067 Uiso 1 calc R .
H33B H 0.4633 1.1898 0.0615 0.067 Uiso 1 calc R .

loop_
_atom_type_symbol
_atom_type_description
_atom_type_scat_dispersion_real
_atom_type_scat_dispersion_imag
_atom_type_scat_source
C C 0.0033 0.0016 'International Tables Vol C Tables 4.2.6.8 and 6.1.1.4'
H H 0.0000 0.0000 'International Tables Vol C Tables 4.2.6.8 and 6.1.1.4'
N N 0.0061 0.0033 'International Tables Vol C Tables 4.2.6.8 and 6.1.1.4'
O O 0.0106 0.0060 'International Tables Vol C Tables 4.2.6.8 and 6.1.1.4'
S S 0.1246 0.1234 'International Tables Vol C Tables 4.2.6.8 and 6.1.1.4'

loop_
_geom_angle_atom_site_label_1
_geom_angle_atom_site_label_2
_geom_angle_atom_site_label_3
_geom_angle
_geom_angle_site_symmetry_1
_geom_angle_site_symmetry_3
_geom_angle_publ_flag
C26 S1 C25 103.43(12) . . ?
C31 S2 C32 104.14(14) . . ?
C1 N1 C33 121.4(2) . . ?
C1 N1 C24 121.2(2) . . ?
C33 N1 C24 117.4(2) . . ?
C22 N2 C9 117.8(2) . . ?
C28 O1 C27 112.7(2) . . ?
C29 O2 C30 113.2(2) . . ?
N1 C1 C2 122.3(2) . . ?
N1 C1 C6 121.2(2) . . ?
C2 C1 C6 116.4(2) . . ?
C3 C2 C1 121.6(2) . . ?
C2 C3 C4 122.2(2) . . ?
C3 C4 C5 115.8(2) . . ?
C3 C4 C7 122.5(2) . . ?
C5 C4 C7 121.7(2) . . ?
C6 C5 C4 123.3(2) . . ?
C5 C6 C1 120.7(2) . . ?
C8 C7 C23 116.1(2) . . ?
C8 C7 C4 123.0(2) . . ?
C23 C7 C4 120.8(2) . . ?
C9 C8 C7 120.8(2) . . ?
N2 C9 C8 122.3(2) . . ?
N2 C9 C10 115.3(2) . . ?
C8 C9 C10 122.4(2) . . ?
C11 C10 C15 117.7(2) . . ?
C11 C10 C9 122.0(2) . . ?
C15 C10 C9 120.3(2) . . ?
C12 C11 C10 120.8(3) . . ?
C13 C12 C11 120.8(3) . . ?
C12 C13 C14 119.2(3) . . ?
C13 C14 C15 120.2(3) . . ?
C14 C15 C10 121.3(3) . . ?
C21 C16 C17 120.8(3) . . ?
C18 C17 C16 120.7(3) . . ?
C17 C18 C19 119.2(3) . . ?
C18 C19 C20 120.8(3) . . ?
C21 C20 C19 120.3(3) . . ?
C16 C21 C20 118.1(2) . . ?
C16 C21 C22 120.3(2) . . ?
C20 C21 C22 121.6(2) . . ?
N2 C22 C23 122.3(2) . . ?
N2 C22 C21 116.5(2) . . ?
C23 C22 C21 121.1(2) . . ?
C22 C23 C7 120.7(2) . . ?
N1 C24 C25 111.6(2) . . ?
C24 C25 S1 113.8(2) . . ?
C27 C26 S1 117.1(2) . . ?
O1 C27 C26 110.4(2) . . ?
O1 C28 C29 111.6(2) . . ?
O2 C29 C28 111.0(3) . . ?
O2 C30 C31 110.3(3) . . ?
C30 C31 S2 117.2(2) . . ?
C33 C32 S2 114.6(2) . . ?
N1 C33 C32 111.8(2) . . ?

loop_
_geom_bond_atom_site_label_1
_geom_bond_atom_site_label_2
_geom_bond_distance
_geom_bond_site_symmetry_2
_geom_bond_publ_flag
S1 C26 1.796(3) . ?
S1 C25 1.805(3) . ?
S2 C31 1.786(3) . ?
S2 C32 1.805(3) . ?
N1 C1 1.378(3) . ?
N1 C33 1.454(3) . ?
N1 C24 1.459(3) . ?
N2 C22 1.341(3) . ?
N2 C9 1.349(3) . ?
O1 C28 1.400(3) . ?
O1 C27 1.424(3) . ?
O2 C29 1.410(4) . ?
O2 C30 1.415(3) . ?
C1 C2 1.400(3) . ?
C1 C6 1.408(3) . ?
C2 C3 1.381(3) . ?
C3 C4 1.391(3) . ?
C4 C5 1.391(3) . ?
C4 C7 1.475(3) . ?
C5 C6 1.371(3) . ?
C7 C8 1.389(3) . ?
C7 C23 1.394(3) . ?
C8 C9 1.387(3) . ?
C9 C10 1.488(3) . ?
C10 C11 1.390(3) . ?
C10 C15 1.387(3) . ?
C11 C12 1.380(4) . ?
C12 C13 1.373(4) . ?
C13 C14 1.378(4) . ?
C14 C15 1.380(4) . ?
C16 C21 1.380(3) . ?
C16 C17 1.384(4) . ?
C17 C18 1.359(4) . ?
C18 C19 1.361(4) . ?
C19 C20 1.390(4) . ?
C20 C21 1.380(3) . ?
C21 C22 1.496(3) . ?
C22 C23 1.388(3) . ?
C24 C25 1.514(3) . ?
C26 C27 1.494(4) . ?
C28 C29 1.489(4) . ?
C30 C31 1.501(4) . ?
C32 C33 1.513(3) . ?

loop_
_cod_related_entry_id
_cod_related_entry_database
_cod_related_entry_code
1 ChemSpider 21155916
